data_9009372
loop_
_publ_author_name
'Wildner, M.'
'Giester, G.'

_publ_section_title
;
 The crystal structures of kieserite-type compounds.
 I. Crystal structures of Me(II)SO4*H2O (Me = Mn,Fe,Co,Ni,Zn)
;
_journal_name_full 'Neues Jahrbuch fur Mineralogie, Monatshefte'
_journal_page_first 296
_journal_page_last 306
_journal_volume 1991
_journal_year 1991
_chemical_compound_source Synthetic
_chemical_formula_sum 'H2 Ni O5 S'
_chemical_name_mineral Dwornikite
_space_group_IT_number 15
_symmetry_space_group_name_Hall '-C 2yc'
_symmetry_space_group_name_H-M 'C 1 2/c 1'
_cell_angle_alpha 90
_cell_angle_beta 117.79
_cell_angle_gamma 90
_cell_formula_units_Z 4
_cell_length_a 6.824
_cell_length_b 7.594
_cell_length_c 7.457
_cell_volume 341.862
_database_code_amcsd 0014854
_exptl_crystal_density_diffrn 3.357
_cod_depositor_comments
;
     Z value introduced to be consistent with given formula
                                      miguel
;
_cod_original_formula_sum 'Ni S O5 H2'
_cod_database_code 9009372

loop_
_space_group_symop_operation_xyz
x,y,z
1/2+x,1/2+y,z
x,-y,1/2+z
1/2+x,1/2-y,1/2+z
-x,y,1/2-z
1/2-x,1/2+y,1/2-z
-x,-y,-z
1/2-x,1/2-y,-z

loop_
_atom_site_aniso_label
_atom_site_aniso_U_11
_atom_site_aniso_U_22
_atom_site_aniso_U_33
_atom_site_aniso_U_12
_atom_site_aniso_U_13
_atom_site_aniso_U_23
Ni 0.01190 0.01080 0.01090 -0.00010 0.00530 0.00040
S 0.01070 0.00990 0.01120 0.00000 0.00510 0.00000
O1 0.01250 0.01850 0.01740 0.00390 0.00600 0.00660
O2 0.01560 0.01320 0.01770 0.00120 0.00970 0.00370
O3 0.01350 0.01290 0.01280 0.00000 0.00580 0.00000

loop_
_atom_site_label
_atom_site_fract_x
_atom_site_fract_y
_atom_site_fract_z
_atom_site_U_iso_or_equiv
Ni 0.00000 0.50000 0.00000 ?
S 0.00000 0.15667 0.25000 ?
O1 0.17240 0.04690 0.40310 ?
O2 0.10320 0.26970 0.15480 ?
O3 0.00000 0.63160 0.25000 ?
H 0.09400 0.70600 0.28300 0.03760

loop_
_cod_related_entry_id
_cod_related_entry_database
_cod_related_entry_code
1 AMCSD 0014854
